data_7004576
loop_
_publ_author_name
'Liu, Qiancai'
'Meermann, Christian'
'G\"orlitzer, Hans W.'
'Runte, Oliver'
'Herdtweck, Eberhardt'
'Sirsch, Peter'
'T\"ornroos, Karl W.'
'Anwander, Reiner'

_publ_section_title
;
 Cationic rare-earth metal SALEN complexes
;
_journal_issue 44
_journal_name_full 'Dalton Transactions'
_journal_page_first 6170
_journal_page_last 6178
_journal_paper_doi 10.1039/b808781d
_journal_year 2008
_chemical_absolute_configuration ad
_chemical_formula_moiety 'C47 H76 N2 O5 Y, C24 H20 B, 4(C4 H8 O)'
_chemical_formula_sum 'C87 H128 B N2 O9 Y'
_chemical_formula_weight 1445.63
_chemical_name_systematic ?
_space_group_IT_number 4
_symmetry_cell_setting monoclinic
_symmetry_Int_Tables_number 4
_symmetry_space_group_name_Hall 'P 2yb'
_symmetry_space_group_name_H-M 'P 1 21 1'
_atom_sites_solution_hydrogens difmap
_atom_sites_solution_primary direct
_atom_sites_solution_secondary difmap
_cell_angle_alpha 90
_cell_angle_beta 104.5581(3)
_cell_angle_gamma 90
_cell_formula_units_Z 2
_cell_length_a 11.5705(1)
_cell_length_b 16.4235(1)
_cell_length_c 22.5312(2)
_cell_measurement_reflns_used 7597
_cell_measurement_temperature 173(1)
_cell_measurement_theta_max 25.02
_cell_measurement_theta_min 1.82
_cell_volume 4144.09(6)
_computing_cell_refinement 'DENZO (Nonius, 2001b)'
_computing_data_collection 'Kappa-CCD Control Software (Nonius, 2001a)'
_computing_data_reduction 'DENZO (Nonius, 2001b)'
_computing_molecular_graphics 'PLATON (Spek, 2007)'
_computing_publication_material 'PLATON (Spek, 2007)'
_computing_structure_refinement 'SHELXL97 (Sheldrick, 1998)'
_computing_structure_solution 'SIR92 (Altomare, 1994)'
_diffrn_ambient_temperature 173(1)
_diffrn_detector ' CCD plate '
_diffrn_detector_area_resol_mean 18
_diffrn_measured_fraction_theta_full 0.999
_diffrn_measured_fraction_theta_max 0.999
_diffrn_measurement_device ' \k-geometry diffractometer '
_diffrn_measurement_device_type ' Nonius \k-CCD diffractometer'
_diffrn_measurement_method ' phi- and omega-rotation '
_diffrn_radiation_monochromator graphite
_diffrn_radiation_source 'NONIUS FR 591 rotating anode'
_diffrn_radiation_type 'Mo K\a'
_diffrn_radiation_wavelength 0.71073
_diffrn_reflns_av_R_equivalents 0.084
_diffrn_reflns_av_sigmaI/netI 0.0395
_diffrn_reflns_limit_h_max 13
_diffrn_reflns_limit_h_min -13
_diffrn_reflns_limit_k_max 19
_diffrn_reflns_limit_k_min -19
_diffrn_reflns_limit_l_max 26
_diffrn_reflns_limit_l_min -26
_diffrn_reflns_number 72448
_diffrn_reflns_theta_full 25.02
_diffrn_reflns_theta_max 25.02
_diffrn_reflns_theta_min 1.82
_diffrn_standards_decay_% 0
_exptl_absorpt_coefficient_mu 0.759
_exptl_absorpt_correction_T_max 0.824
_exptl_absorpt_correction_T_min 0.543
_exptl_absorpt_correction_type multi-scan
_exptl_absorpt_process_details '(applied during the scaling procedure; Nonius, 2001b)'
_exptl_crystal_colour colorless
_exptl_crystal_density_diffrn 1.158
_exptl_crystal_density_meas ?
_exptl_crystal_density_method none
_exptl_crystal_description fragment
_exptl_crystal_F_000 1560
_exptl_crystal_size_max 0.75
_exptl_crystal_size_mid 0.66
_exptl_crystal_size_min 0.25
_refine_diff_density_max 0.248
_refine_diff_density_min -0.231
_refine_diff_density_rms 0.042
_refine_ls_abs_structure_details 'Flack H D (1983), Acta Cryst. A39, 876-881'
_refine_ls_abs_structure_Flack 0.009(4)
_refine_ls_extinction_method none
_refine_ls_goodness_of_fit_ref 1.037
_refine_ls_hydrogen_treatment geom
_refine_ls_matrix_type full
_refine_ls_number_parameters 907
_refine_ls_number_reflns 14373
_refine_ls_number_restraints 1
_refine_ls_restrained_S_all 1.037
_refine_ls_R_factor_all 0.0570
_refine_ls_R_factor_gt 0.0436
_refine_ls_shift/su_max 0.001
_refine_ls_shift/su_mean 0.000
_refine_ls_structure_factor_coef Fsqd
_refine_ls_weighting_details 'w=1/[\s^2^(Fo^2^)+(Fo^2^)+(0.0359P)^2^+2.2910P] where P=(Fo^2^+2Fc^2^)/3'
_refine_ls_weighting_scheme sigma
_refine_ls_wR_factor_gt 0.0902
_refine_ls_wR_factor_ref 0.0968
_reflns_number_gt 12491
_reflns_number_total 14373
_reflns_threshold_expression I>2\s(I)
_cod_data_source_file b808781d.txt
_cod_data_source_block Compound5c
_cod_depositor_comments
;
The following automatic conversions were performed:
'_symmetry_cell_setting' value 'Monoclinic' changed to 'monoclinic'
according to '/home/saulius/struct/CIF-dictionaries/cif_core.dic'
dictionary named 'cif_core.dic' version 2.4.1 from 2010-06-29.

Automatic conversion script
Id: cif_fix_enum 1527 2010-12-29 10:47:43Z saulius 

The following automatic conversions were performed:

'_exptl_crystal_density_meas' value 'none' was changed to '?' - the
value is perceived as not measured.

Automatic conversion script
Id: cif_fix_values 3008 2015-01-20 13:52:24Z robertas 
;
_cod_original_sg_symbol_H-M 'P 21'
_cod_database_code 7004576

loop_
_symmetry_equiv_pos_as_xyz
x,y,z
-x,1/2+y,-z

loop_
_atom_site_aniso_label
_atom_site_aniso_U_11
_atom_site_aniso_U_22
_atom_site_aniso_U_33
_atom_site_aniso_U_23
_atom_site_aniso_U_13
_atom_site_aniso_U_12
Y 0.0301(1) 0.0226(1) 0.0277(1) 0.0000(2) 0.0027(1) 0.0001(2)
O1 0.0301(11) 0.0352(14) 0.0299(10) 0.0024(8) -0.0017(8) -0.0056(9)
O2 0.0305(11) 0.0317(10) 0.0291(11) -0.0041(8) -0.0012(9) 0.0048(9)
O3 0.0280(11) 0.0366(15) 0.0375(11) 0.0022(9) 0.0044(8) 0.0012(9)
O4 0.0280(10) 0.0392(13) 0.0369(10) -0.0025(10) 0.0049(8) -0.0013(10)
O5 0.0436(13) 0.0236(10) 0.0360(12) 0.0009(9) 0.0133(10) -0.0008(9)
N1 0.0400(15) 0.0242(12) 0.0346(14) 0.0000(11) 0.0043(12) -0.0054(11)
N2 0.0436(16) 0.0249(13) 0.0369(15) 0.0014(11) 0.0069(12) 0.0052(12)
C1 0.0265(14) 0.0346(19) 0.0305(13) -0.0078(14) 0.0034(11) -0.0015(15)
C2 0.0302(17) 0.0398(17) 0.0296(16) -0.0019(12) 0.0056(13) 0.0038(13)
C3 0.0334(15) 0.0442(16) 0.0270(13) -0.0068(18) 0.0022(11) 0.0076(19)
C4 0.0339(18) 0.0405(19) 0.0382(18) -0.0132(14) 0.0056(14) -0.0001(15)
C5 0.0372(18) 0.0312(17) 0.0439(19) -0.0098(14) 0.0077(15) -0.0034(14)
C6 0.0366(18) 0.0324(16) 0.0324(16) -0.0063(13) 0.0042(14) -0.0044(14)
C7 0.043(2) 0.0276(16) 0.0381(18) -0.0036(13) 0.0045(15) -0.0050(14)
C8 0.0333(18) 0.0431(18) 0.0335(17) 0.0033(14) 0.0048(14) 0.0016(15)
C9 0.053(2) 0.058(2) 0.043(2) 0.0108(17) 0.0017(17) -0.0008(18)
C10 0.039(2) 0.057(2) 0.047(2) 0.0126(17) 0.0090(16) 0.0030(17)
C11 0.045(2) 0.0360(18) 0.046(2) 0.0019(15) 0.0067(16) -0.0056(15)
C12 0.039(2) 0.050(2) 0.0404(19) -0.0194(15) 0.0019(15) 0.0022(16)
C13 0.063(3) 0.070(3) 0.074(3) -0.016(2) -0.010(2) -0.025(2)
C14 0.057(3) 0.107(4) 0.058(3) -0.045(3) 0.009(2) -0.011(3)
C15 0.042(2) 0.075(3) 0.082(3) -0.024(2) -0.007(2) 0.003(2)
C16 0.057(2) 0.0258(18) 0.039(2) 0.0067(14) 0.0020(17) -0.0118(16)
C17 0.069(3) 0.0246(17) 0.044(2) 0.0032(14) 0.0000(18) -0.0013(17)
C18 0.075(3) 0.038(2) 0.065(3) 0.0122(18) -0.005(2) 0.0009(19)
C19 0.091(3) 0.029(2) 0.067(3) -0.0108(18) -0.001(2) -0.005(2)
C20 0.054(2) 0.0297(18) 0.041(2) -0.0047(15) 0.0041(17) 0.0107(16)
C21 0.0401(18) 0.0336(16) 0.0341(17) 0.0053(13) 0.0058(14) 0.0093(15)
C22 0.0278(15) 0.032(2) 0.0289(13) 0.0055(13) 0.0066(11) 0.0018(14)
C23 0.0295(16) 0.0375(17) 0.0259(15) 0.0012(13) 0.0033(12) -0.0063(14)
C24 0.0331(18) 0.0399(17) 0.0267(16) 0.0013(13) 0.0043(14) -0.0089(15)
C25 0.0309(18) 0.0412(17) 0.0350(18) 0.0129(13) 0.0046(15) -0.0048(15)
C26 0.0330(18) 0.0338(17) 0.0443(19) 0.0143(14) 0.0066(15) 0.0034(14)
C27 0.0330(18) 0.0331(16) 0.0339(17) 0.0044(13) 0.0064(14) 0.0008(14)
C28 0.0313(17) 0.0397(18) 0.0338(17) -0.0109(13) 0.0026(13) -0.0037(14)
C29 0.050(2) 0.053(2) 0.0370(19) -0.0120(16) 0.0031(16) -0.0040(17)
C30 0.031(2) 0.062(3) 0.075(3) -0.030(2) 0.0123(19) -0.0028(18)
C31 0.050(2) 0.0370(18) 0.0413(19) -0.0017(14) 0.0011(16) 0.0085(16)
C32 0.0342(19) 0.057(2) 0.045(2) 0.0240(17) -0.0034(15) -0.0072(16)
C33 0.0376(18) 0.071(3) 0.065(2) 0.029(2) -0.0083(15) -0.011(2)
C34 0.050(3) 0.140(4) 0.050(2) 0.053(3) -0.0065(19) -0.017(3)
C35 0.054(3) 0.064(3) 0.103(4) 0.033(3) -0.025(2) 0.008(2)
C36 0.0411(17) 0.0409(18) 0.0396(15) 0.0075(18) 0.0121(12) 0.0024(18)
C37 0.054(2) 0.052(2) 0.086(3) 0.010(2) 0.026(2) -0.0099(19)
C38 0.038(2) 0.062(2) 0.084(3) -0.023(2) 0.015(2) -0.0137(18)
C39 0.034(2) 0.057(2) 0.047(2) -0.0079(15) 0.0001(15) 0.0097(16)
C40 0.042(2) 0.050(2) 0.0438(19) -0.0131(14) 0.0139(15) -0.0004(15)
C41 0.061(3) 0.059(3) 0.102(4) -0.012(2) 0.030(3) 0.016(2)
C42 0.038(2) 0.084(3) 0.080(3) 0.030(2) 0.018(2) 0.018(2)
C43 0.0328(19) 0.069(2) 0.0439(19) 0.0023(16) -0.0006(15) -0.0186(17)
C44 0.052(2) 0.0303(18) 0.0372(19) -0.0009(14) 0.0155(16) -0.0033(15)
C45 0.058(2) 0.0253(17) 0.045(2) 0.0033(14) 0.0122(17) -0.0056(16)
C46 0.059(2) 0.0284(17) 0.0333(17) -0.0006(14) 0.0047(16) 0.0081(16)
C47 0.054(2) 0.0325(19) 0.040(2) -0.0006(15) 0.0187(18) 0.0026(17)
C48 0.0303(17) 0.0283(15) 0.0294(15) -0.0045(12) 0.0089(13) 0.0019(12)
C49 0.0311(17) 0.0313(16) 0.0360(16) -0.0014(13) 0.0109(13) 0.0037(13)
C50 0.0355(19) 0.0453(19) 0.0413(19) 0.0006(15) 0.0057(15) 0.0043(15)
C51 0.056(2) 0.0393(18) 0.0400(19) 0.0095(14) 0.0157(17) 0.0111(17)
C52 0.052(2) 0.0384(18) 0.045(2) 0.0054(15) 0.0236(17) -0.0024(16)
C53 0.0348(18) 0.0369(18) 0.0397(18) -0.0002(14) 0.0120(14) -0.0034(14)
C54 0.0298(16) 0.0298(16) 0.0358(17) 0.0055(13) 0.0047(13) 0.0038(13)
C55 0.0361(19) 0.0353(18) 0.0414(19) 0.0029(14) 0.0114(15) -0.0011(14)
C56 0.045(2) 0.051(2) 0.061(2) 0.0097(18) 0.0243(18) 0.0046(17)
C57 0.043(2) 0.0402(19) 0.079(3) 0.0154(18) 0.0193(19) -0.0032(16)
C58 0.046(2) 0.036(2) 0.063(2) 0.0029(15) 0.0037(17) -0.0044(15)
C59 0.043(2) 0.0312(17) 0.0457(19) 0.0042(14) 0.0082(15) -0.0035(15)
C60 0.0303(17) 0.0289(16) 0.0428(18) -0.0046(14) 0.0098(14) -0.0031(13)
C61 0.047(2) 0.0380(19) 0.054(2) 0.0035(16) 0.0154(17) 0.0063(16)
C62 0.046(2) 0.039(2) 0.079(3) 0.0062(17) 0.0098(19) 0.0084(16)
C63 0.043(2) 0.044(2) 0.086(3) -0.0109(18) 0.020(2) 0.0093(16)
C64 0.046(2) 0.062(3) 0.065(3) -0.013(2) 0.0266(19) 0.0082(19)
C65 0.0377(19) 0.046(2) 0.047(2) -0.0052(16) 0.0108(16) 0.0021(16)
C66 0.0303(17) 0.0312(16) 0.0283(15) 0.0046(12) 0.0103(13) 0.0004(13)
C67 0.0340(18) 0.0322(16) 0.0380(17) -0.0007(13) 0.0080(14) 0.0010(14)
C68 0.038(2) 0.047(2) 0.0416(19) 0.0007(15) 0.0033(15) -0.0051(16)
C69 0.064(3) 0.045(2) 0.0374(19) -0.0092(15) 0.0152(17) -0.0141(18)
C70 0.048(2) 0.0380(19) 0.049(2) -0.0023(15) 0.0195(17) 0.0037(16)
C71 0.0337(18) 0.0376(17) 0.0390(18) -0.0001(14) 0.0098(14) 0.0040(14)
B 0.0290(17) 0.0306(17) 0.0343(18) 0.0006(14) 0.0090(14) 0.0000(15)
O6 0.083(2) 0.0637(19) 0.084(2) -0.0176(17) 0.0132(19) -0.0075(17)
C72 0.064(3) 0.062(3) 0.081(3) -0.017(2) 0.030(2) -0.003(2)
C73 0.124(5) 0.109(4) 0.061(3) -0.038(3) 0.033(3) -0.053(4)
C74 0.075(4) 0.241(10) 0.126(6) -0.093(6) 0.053(4) -0.023(5)
C75 0.064(4) 0.110(5) 0.178(7) -0.077(5) 0.017(4) 0.010(3)
O7 0.139(4) 0.072(2) 0.139(4) -0.001(2) 0.059(3) 0.003(2)
C76 0.082(4) 0.068(3) 0.145(6) 0.002(3) 0.034(4) 0.007(3)
C77 0.116(5) 0.090(4) 0.141(6) 0.011(4) 0.022(4) -0.007(4)
C78 0.109(6) 0.126(6) 0.152(7) 0.047(5) 0.015(5) -0.019(5)
C79 0.112(6) 0.180(8) 0.141(7) 0.025(6) 0.061(5) 0.062(6)

loop_
_atom_site_label
_atom_site_type_symbol
_atom_site_thermal_displace_type
_atom_site_fract_x
_atom_site_fract_y
_atom_site_fract_z
_atom_site_occupancy
_atom_site_U_iso_or_equiv
_atom_site_calc_flag
_atom_site_refinement_flags
Y Y Uani 0.74921(2) 0.39647(2) 0.24365(1) 1.000 0.0276(1) . .
O1 O Uani 0.86443(17) 0.37979(12) 0.33602(8) 1.000 0.0334(7) . .
O2 O Uani 0.63395(17) 0.36188(12) 0.15456(9) 1.000 0.0320(6) . .
O3 O Uani 0.90310(17) 0.37807(12) 0.19284(9) 1.000 0.0347(7) . .
O4 O Uani 0.59413(16) 0.38508(14) 0.29424(8) 1.000 0.0353(6) . .
O5 O Uani 0.75537(18) 0.24910(12) 0.25104(8) 1.000 0.0338(7) . .
N1 N Uani 0.8746(2) 0.51943(15) 0.26765(11) 1.000 0.0338(8) . .
N2 N Uani 0.6200(2) 0.51418(15) 0.20587(11) 1.000 0.0357(8) . .
C1 C Uani 0.9591(2) 0.4070(2) 0.37680(12) 1.000 0.0312(9) . .
C2 C Uani 1.0073(3) 0.36634(18) 0.43374(13) 1.000 0.0335(10) . .
C3 C Uani 1.1079(2) 0.3995(3) 0.47301(11) 1.000 0.0358(8) . .
C4 C Uani 1.1669(3) 0.4701(2) 0.46173(14) 1.000 0.0382(11) . .
C5 C Uani 1.1184(3) 0.50939(19) 0.40698(14) 1.000 0.0379(10) . .
C6 C Uani 1.0146(3) 0.48005(18) 0.36499(14) 1.000 0.0346(10) . .
C7 C Uani 0.9693(3) 0.53026(19) 0.31193(14) 1.000 0.0373(10) . .
C8 C Uani 0.9531(3) 0.2861(2) 0.44982(14) 1.000 0.0373(10) . .
C9 C Uani 1.0125(3) 0.2566(2) 0.51449(16) 1.000 0.0532(12) . .
C10 C Uani 0.8198(3) 0.2969(2) 0.44643(17) 1.000 0.0480(12) . .
C11 C Uani 0.9696(3) 0.2208(2) 0.40398(15) 1.000 0.0432(11) . .
C12 C Uani 1.2767(3) 0.5007(2) 0.50911(15) 1.000 0.0446(11) . .
C13 C Uani 1.3282(4) 0.5786(3) 0.4865(2) 1.000 0.0739(17) . .
C14 C Uani 1.2452(4) 0.5202(3) 0.56820(18) 1.000 0.0750(19) . .
C15 C Uani 1.3755(3) 0.4372(3) 0.5203(2) 1.000 0.0704(16) . .
C16 C Uani 0.8461(4) 0.5847(2) 0.22162(17) 1.000 0.0424(11) . .
C17 C Uani 0.7454(3) 0.6402(2) 0.23000(16) 1.000 0.0484(13) . .
C18 C Uani 0.6973(4) 0.6880(2) 0.17016(18) 1.000 0.0634(16) . .
C19 C Uani 0.7896(4) 0.6989(2) 0.2839(2) 1.000 0.0661(16) . .
C20 C Uani 0.6448(3) 0.58779(19) 0.24461(16) 1.000 0.0430(11) . .
C21 C Uani 0.5269(3) 0.5178(2) 0.16019(13) 1.000 0.0366(10) . .
C22 C Uani 0.5407(2) 0.38212(19) 0.10998(12) 1.000 0.0297(9) . .
C23 C Uani 0.4950(3) 0.33049(19) 0.05832(12) 1.000 0.0316(9) . .
C24 C Uani 0.3960(3) 0.3570(2) 0.01444(14) 1.000 0.0338(10) . .
C25 C Uani 0.3353(3) 0.4304(2) 0.01696(14) 1.000 0.0364(10) . .
C26 C Uani 0.3815(3) 0.47988(19) 0.06650(14) 1.000 0.0376(10) . .
C27 C Uani 0.4832(3) 0.45786(19) 0.11268(14) 1.000 0.0337(10) . .
C28 C Uani 0.5522(3) 0.24780(19) 0.05221(14) 1.000 0.0359(10) . .
C29 C Uani 0.4953(3) 0.2062(2) -0.00977(15) 1.000 0.0481(11) . .
C30 C Uani 0.6852(3) 0.2576(2) 0.0555(2) 1.000 0.0562(16) . .
C31 C Uani 0.5336(3) 0.1917(2) 0.10308(15) 1.000 0.0446(11) . .
C32 C Uani 0.2270(3) 0.4530(2) -0.03527(16) 1.000 0.0478(11) . .
C33 C Uani 0.1304(3) 0.3879(3) -0.04346(16) 1.000 0.0617(13) . .
C34 C Uani 0.2671(4) 0.4604(3) -0.09536(18) 1.000 0.0834(18) . .
C35 C Uani 0.1715(4) 0.5333(3) -0.0233(2) 1.000 0.0817(19) . .
C36 C Uani 0.9006(3) 0.4032(2) 0.13088(13) 1.000 0.0402(10) . .
C37 C Uani 1.0106(4) 0.4549(3) 0.1360(2) 1.000 0.0625(14) . .
C38 C Uani 1.0954(3) 0.4299(2) 0.19705(19) 1.000 0.0614(14) . .
C39 C Uani 1.0290(3) 0.3646(2) 0.22248(16) 1.000 0.0478(12) . .
C40 C Uani 0.5911(3) 0.4213(2) 0.35240(15) 1.000 0.0447(11) . .
C41 C Uani 0.4793(4) 0.4717(3) 0.3399(2) 1.000 0.0723(19) . .
C42 C Uani 0.3978(4) 0.4346(3) 0.2826(2) 1.000 0.0668(16) . .
C43 C Uani 0.4697(3) 0.3654(2) 0.26508(16) 1.000 0.0504(11) . .
C44 C Uani 0.6783(3) 0.19921(19) 0.27810(15) 1.000 0.0391(11) . .
C45 C Uani 0.7292(3) 0.11397(19) 0.28168(16) 1.000 0.0429(11) . .
C46 C Uani 0.7872(3) 0.11168(19) 0.22788(15) 1.000 0.0415(10) . .
C47 C Uani 0.8366(4) 0.1966(2) 0.22850(18) 1.000 0.0409(11) . .
C48 C Uani 0.1938(3) 0.14564(17) 0.19599(13) 1.000 0.0291(9) . .
C49 C Uani 0.0756(3) 0.14186(18) 0.16164(13) 1.000 0.0324(9) . .
C50 C Uani 0.0298(3) 0.1920(2) 0.11108(15) 1.000 0.0414(11) . .
C51 C Uani 0.1035(3) 0.2481(2) 0.09303(15) 1.000 0.0445(11) . .
C52 C Uani 0.2215(3) 0.2541(2) 0.12578(15) 1.000 0.0431(11) . .
C53 C Uani 0.2637(3) 0.20496(19) 0.17665(14) 1.000 0.0367(10) . .
C54 C Uani 0.1474(3) 0.03121(18) 0.27366(13) 1.000 0.0324(9) . .
C55 C Uani 0.1041(3) 0.03942(19) 0.32611(15) 1.000 0.0373(11) . .
C56 C Uani 0.0160(3) -0.0115(2) 0.33770(18) 1.000 0.0504(12) . .
C57 C Uani -0.0329(3) -0.0723(2) 0.29725(19) 1.000 0.0534(14) . .
C58 C Uani 0.0068(3) -0.08246(19) 0.24501(17) 1.000 0.0501(12) . .
C59 C Uani 0.0956(3) -0.03203(18) 0.23387(15) 1.000 0.0405(11) . .
C60 C Uani 0.3554(3) 0.02741(18) 0.24454(14) 1.000 0.0339(10) . .
C61 C Uani 0.4083(3) -0.0298(2) 0.28895(17) 1.000 0.0459(11) . .
C62 C Uani 0.4982(3) -0.0824(2) 0.28243(19) 1.000 0.0557(14) . .
C63 C Uani 0.5390(3) -0.0801(2) 0.22982(19) 1.000 0.0570(14) . .
C64 C Uani 0.4893(3) -0.0256(2) 0.18479(19) 1.000 0.0554(16) . .
C65 C Uani 0.3991(3) 0.0279(2) 0.19245(16) 1.000 0.0435(11) . .
C66 C Uani 0.3090(3) 0.15281(17) 0.31255(13) 1.000 0.0294(9) . .
C67 C Uani 0.4294(3) 0.15326(18) 0.34578(14) 1.000 0.0349(10) . .
C68 C Uani 0.4749(3) 0.2103(2) 0.39151(15) 1.000 0.0434(11) . .
C69 C Uani 0.4018(3) 0.2692(2) 0.40608(16) 1.000 0.0484(14) . .
C70 C Uani 0.2831(3) 0.2717(2) 0.37401(16) 1.000 0.0437(11) . .
C71 C Uani 0.2395(3) 0.21492(19) 0.32836(14) 1.000 0.0367(10) . .
B B Uani 0.2516(3) 0.0886(2) 0.25695(15) 1.000 0.0311(10) . .
O8A O Uiso 0.2733(9) 0.1016(6) 0.5794(4) 0.554(11) 0.093(3) . .
C80A C Uiso 0.1931(10) 0.0634(8) 0.5543(7) 0.554(11) 0.082(3) . .
C81A C Uiso 0.1911(18) 0.0386(11) 0.4975(8) 0.554(11) 0.152(7) . .
C82A C Uiso 0.3191(11) 0.0732(9) 0.4897(6) 0.554(11) 0.096(4) . .
C83A C Uiso 0.3371(9) 0.1350(6) 0.5364(5) 0.554(11) 0.071(3) . .
C81 C Uiso 0.2239(12) 0.0946(6) 0.5790(5) 0.446(11) 0.046(3) . .
O8 O Uiso 0.2736(10) 0.0178(6) 0.4925(4) 0.446(11) 0.099(4) . .
C80 C Uiso 0.1740(9) 0.0434(6) 0.5256(6) 0.446(11) 0.050(3) . .
C82 C Uiso 0.3191(14) 0.1423(11) 0.5735(8) 0.446(11) 0.105(5) . .
C83 C Uiso 0.3373(19) 0.1062(13) 0.5099(11) 0.446(11) 0.124(7) . .
O9A O Uiso 0.3253(6) 0.6732(4) 0.1705(4) 0.600(12) 0.097(2) . .
C84A C Uiso 0.3338(11) 0.7534(7) 0.1567(6) 0.600(12) 0.091(3) . .
C85A C Uiso 0.2216(11) 0.7906(7) 0.1564(7) 0.600(12) 0.112(4) . .
C86A C Uiso 0.1268(10) 0.7171(7) 0.1545(6) 0.600(12) 0.117(4) . .
C87A C Uiso 0.2177(10) 0.6431(6) 0.1682(6) 0.600(12) 0.093(3) . .
C85 C Uiso 0.145(4) 0.722(3) 0.101(2) 0.400(12) 0.28(2) . .
O9 O Uiso 0.3052(10) 0.6716(6) 0.1358(7) 0.400(12) 0.094(4) . .
C84 C Uiso 0.169(2) 0.6605(15) 0.1324(14) 0.400(12) 0.140(8) . .
C86 C Uiso 0.1722(16) 0.7736(11) 0.1204(9) 0.400(12) 0.098(5) . .
C87 C Uiso 0.2959(15) 0.7562(9) 0.1310(9) 0.400(12) 0.085(5) . .
O6 O Uani 0.2623(3) 0.05826(19) -0.04526(16) 1.000 0.0783(11) . .
C72 C Uani 0.3337(4) 0.0050(3) -0.0012(2) 1.000 0.0669(17) . .
C73 C Uani 0.2500(5) -0.0333(4) 0.0309(2) 1.000 0.096(2) . .
C74 C Uani 0.1613(6) 0.0336(6) 0.0305(3) 1.000 0.142(4) . .
C75 C Uani 0.1836(5) 0.0940(4) -0.0146(4) 1.000 0.120(3) . .
O7 O Uani 0.2179(5) 0.6821(2) 0.3308(2) 1.000 0.112(2) . .
C76 C Uani 0.1603(5) 0.7460(3) 0.3480(3) 1.000 0.097(3) . .
C77 C Uani 0.2408(6) 0.8082(4) 0.3750(3) 1.000 0.118(3) . .
C78 C Uani 0.3592(7) 0.7713(5) 0.3904(4) 1.000 0.132(4) . .
C79 C Uani 0.3426(7) 0.7050(6) 0.3418(4) 1.000 0.139(4) . .
H31 H Uiso 1.13950 0.37200 0.51070 1.000 0.0430 calc R
H51 H Uiso 1.15570 0.55740 0.39730 1.000 0.0450 calc R
H71 H Uiso 1.01480 0.57750 0.30900 1.000 0.0450 calc R
H91 H Uiso 1.09770 0.24740 0.51820 1.000 0.0640 calc R
H92 H Uiso 0.97510 0.20570 0.52250 1.000 0.0640 calc R
H93 H Uiso 1.00290 0.29790 0.54430 1.000 0.0640 calc R
H101 H Uiso 0.77700 0.31130 0.40440 1.000 0.0580 calc R
H102 H Uiso 0.80970 0.34040 0.47450 1.000 0.0580 calc R
H103 H Uiso 0.78760 0.24590 0.45820 1.000 0.0580 calc R
H111 H Uiso 0.92910 0.23800 0.36230 1.000 0.0520 calc R
H112 H Uiso 0.93520 0.16930 0.41330 1.000 0.0520 calc R
H113 H Uiso 1.05490 0.21340 0.40700 1.000 0.0520 calc R
H131 H Uiso 1.34910 0.56710 0.44780 1.000 0.0890 calc R
H132 H Uiso 1.39970 0.59610 0.51730 1.000 0.0890 calc R
H133 H Uiso 1.26820 0.62210 0.48000 1.000 0.0890 calc R
H141 H Uiso 1.17960 0.55970 0.56040 1.000 0.0900 calc R
H142 H Uiso 1.31500 0.54340 0.59730 1.000 0.0900 calc R
H143 H Uiso 1.22050 0.47030 0.58540 1.000 0.0900 calc R
H151 H Uiso 1.39960 0.42760 0.48210 1.000 0.0840 calc R
H152 H Uiso 1.34640 0.38630 0.53390 1.000 0.0840 calc R
H153 H Uiso 1.44430 0.45690 0.55190 1.000 0.0840 calc R
H161 H Uiso 0.82290 0.56000 0.18020 1.000 0.0510 calc R
H162 H Uiso 0.91860 0.61790 0.22410 1.000 0.0510 calc R
H181 H Uiso 0.76290 0.71790 0.15980 1.000 0.0760 calc R
H182 H Uiso 0.63610 0.72650 0.17560 1.000 0.0760 calc R
H183 H Uiso 0.66240 0.65000 0.13690 1.000 0.0760 calc R
H191 H Uiso 0.84780 0.73670 0.27420 1.000 0.0790 calc R
H192 H Uiso 0.82740 0.66780 0.32080 1.000 0.0790 calc R
H193 H Uiso 0.72180 0.72960 0.29100 1.000 0.0790 calc R
H201 H Uiso 0.66830 0.57140 0.28830 1.000 0.0520 calc R
H202 H Uiso 0.57120 0.62090 0.23810 1.000 0.0520 calc R
H211 H Uiso 0.48090 0.56620 0.15740 1.000 0.0440 calc R
H241 H Uiso 0.36670 0.32290 -0.02010 1.000 0.0410 calc R
H261 H Uiso 0.34360 0.53040 0.06970 1.000 0.0450 calc R
H291 H Uiso 0.50310 0.24180 -0.04340 1.000 0.0580 calc R
H292 H Uiso 0.41060 0.19580 -0.01290 1.000 0.0580 calc R
H293 H Uiso 0.53620 0.15450 -0.01230 1.000 0.0580 calc R
H301 H Uiso 0.69500 0.29440 0.02280 1.000 0.0670 calc R
H302 H Uiso 0.71960 0.20440 0.05030 1.000 0.0670 calc R
H303 H Uiso 0.72620 0.28050 0.09540 1.000 0.0670 calc R
H311 H Uiso 0.44790 0.18500 0.09930 1.000 0.0530 calc R
H312 H Uiso 0.57150 0.21560 0.14310 1.000 0.0530 calc R
H313 H Uiso 0.56940 0.13850 0.09950 1.000 0.0530 calc R
H331 H Uiso 0.06390 0.40220 -0.07830 1.000 0.0740 calc R
H332 H Uiso 0.10170 0.38440 -0.00620 1.000 0.0740 calc R
H333 H Uiso 0.16360 0.33520 -0.05120 1.000 0.0740 calc R
H341 H Uiso 0.19840 0.47490 -0.12900 1.000 0.1000 calc R
H342 H Uiso 0.30010 0.40830 -0.10440 1.000 0.1000 calc R
H343 H Uiso 0.32830 0.50280 -0.09080 1.000 0.1000 calc R
H351 H Uiso 0.10330 0.54590 -0.05770 1.000 0.0980 calc R
H352 H Uiso 0.23100 0.57680 -0.01880 1.000 0.0980 calc R
H353 H Uiso 0.14430 0.52900 0.01450 1.000 0.0980 calc R
H361 H Uiso 0.82750 0.43510 0.11300 1.000 0.0480 calc R
H362 H Uiso 0.90220 0.35520 0.10460 1.000 0.0480 calc R
H371 H Uiso 0.99070 0.51350 0.13610 1.000 0.0750 calc R
H372 H Uiso 1.04690 0.44390 0.10150 1.000 0.0750 calc R
H381 H Uiso 1.17110 0.40830 0.19050 1.000 0.0730 calc R
H382 H Uiso 1.11360 0.47690 0.22540 1.000 0.0730 calc R
H391 H Uiso 1.05430 0.30970 0.21270 1.000 0.0570 calc R
H392 H Uiso 1.04390 0.36980 0.26760 1.000 0.0570 calc R
H401 H Uiso 0.66230 0.45590 0.36810 1.000 0.0540 calc R
H402 H Uiso 0.58910 0.37860 0.38310 1.000 0.0540 calc R
H411 H Uiso 0.49700 0.52930 0.33270 1.000 0.0870 calc R
H412 H Uiso 0.44190 0.46900 0.37480 1.000 0.0870 calc R
H421 H Uiso 0.32340 0.41390 0.29130 1.000 0.0800 calc R
H422 H Uiso 0.37680 0.47540 0.24930 1.000 0.0800 calc R
H431 H Uiso 0.44700 0.31270 0.28030 1.000 0.0610 calc R
H432 H Uiso 0.45640 0.36210 0.22000 1.000 0.0610 calc R
H441 H Uiso 0.59530 0.20010 0.25220 1.000 0.0470 calc R
H442 H Uiso 0.67830 0.21940 0.31950 1.000 0.0470 calc R
H451 H Uiso 0.66550 0.07250 0.27690 1.000 0.0520 calc R
H452 H Uiso 0.78900 0.10490 0.32110 1.000 0.0520 calc R
H461 H Uiso 0.85150 0.07040 0.23440 1.000 0.0500 calc R
H462 H Uiso 0.72770 0.10010 0.18880 1.000 0.0500 calc R
H471 H Uiso 0.91810 0.19960 0.25590 1.000 0.0490 calc R
H472 H Uiso 0.83980 0.21320 0.18670 1.000 0.0490 calc R
H491 H Uiso 0.02370 0.10350 0.17310 1.000 0.0390 calc R
H501 H Uiso -0.05160 0.18750 0.08920 1.000 0.0500 calc R
H511 H Uiso 0.07330 0.28220 0.05850 1.000 0.0530 calc R
H521 H Uiso 0.27350 0.29160 0.11350 1.000 0.0520 calc R
H531 H Uiso 0.34400 0.21180 0.19960 1.000 0.0440 calc R
H551 H Uiso 0.13600 0.08120 0.35480 1.000 0.0450 calc R
H561 H Uiso -0.01040 -0.00420 0.37400 1.000 0.0600 calc R
H571 H Uiso -0.09330 -0.10670 0.30520 1.000 0.0640 calc R
H581 H Uiso -0.02640 -0.12400 0.21650 1.000 0.0600 calc R
H591 H Uiso 0.12230 -0.04070 0.19780 1.000 0.0490 calc R
H611 H Uiso 0.38140 -0.03290 0.32540 1.000 0.0550 calc R
H621 H Uiso 0.53170 -0.11990 0.31410 1.000 0.0670 calc R
H631 H Uiso 0.60050 -0.11590 0.22500 1.000 0.0680 calc R
H641 H Uiso 0.51580 -0.02380 0.14820 1.000 0.0670 calc R
H651 H Uiso 0.36680 0.06570 0.16080 1.000 0.0520 calc R
H671 H Uiso 0.48180 0.11320 0.33670 1.000 0.0420 calc R
H681 H Uiso 0.55690 0.20860 0.41280 1.000 0.0520 calc R
H691 H Uiso 0.43260 0.30750 0.43770 1.000 0.0580 calc R
H701 H Uiso 0.23150 0.31210 0.38330 1.000 0.0530 calc R
H711 H Uiso 0.15790 0.21840 0.30660 1.000 0.0440 calc R
H803 H Uiso 0.11980 0.09550 0.55230 0.554(11) 0.0980 calc R
H833 H Uiso 0.30250 0.18770 0.51940 0.554(11) 0.0850 calc R
H834 H Uiso 0.42300 0.14250 0.55630 0.554(11) 0.0850 calc R
H804 H Uiso 0.18920 0.01450 0.57950 0.554(11) 0.0980 calc R
H813 H Uiso 0.12320 0.06280 0.46680 0.554(11) 0.1830 calc R
H814 H Uiso 0.18690 -0.02150 0.49410 0.554(11) 0.1830 calc R
H823 H Uiso 0.38230 0.03110 0.49870 0.554(11) 0.1160 calc R
H824 H Uiso 0.31260 0.09640 0.44840 0.554(11) 0.1160 calc R
H801 H Uiso 0.10990 0.07340 0.49650 0.446(11) 0.0600 calc R
H802 H Uiso 0.13840 -0.00610 0.53880 0.446(11) 0.0600 calc R
H811 H Uiso 0.16000 0.13070 0.58600 0.446(11) 0.0550 calc R
H812 H Uiso 0.25010 0.05930 0.61550 0.446(11) 0.0550 calc R
H821 H Uiso 0.39030 0.13350 0.60800 0.446(11) 0.1260 calc R
H822 H Uiso 0.29850 0.20090 0.57030 0.446(11) 0.1260 calc R
H831 H Uiso 0.42380 0.10080 0.51300 0.446(11) 0.1490 calc R
H832 H Uiso 0.30390 0.14510 0.47650 0.446(11) 0.1490 calc R
H843 H Uiso 0.35090 0.75910 0.11600 0.600(12) 0.1090 calc R
H873 H Uiso 0.21670 0.61720 0.20770 0.600(12) 0.1120 calc R
H874 H Uiso 0.19570 0.60170 0.13530 0.600(12) 0.1120 calc R
H844 H Uiso 0.39910 0.77970 0.18770 0.600(12) 0.1090 calc R
H853 H Uiso 0.19500 0.82610 0.12000 0.600(12) 0.1340 calc R
H854 H Uiso 0.22890 0.82400 0.19370 0.600(12) 0.1340 calc R
H863 H Uiso 0.08250 0.72320 0.18650 0.600(12) 0.1400 calc R
H864 H Uiso 0.06970 0.71230 0.11370 0.600(12) 0.1400 calc R
H841 H Uiso 0.13440 0.61030 0.11070 0.400(12) 0.1690 calc R
H842 H Uiso 0.15000 0.66490 0.17270 0.400(12) 0.1690 calc R
H851 H Uiso 0.17870 0.71570 0.06510 0.400(12) 0.3390 calc R
H852 H Uiso 0.05710 0.72470 0.08560 0.400(12) 0.3390 calc R
H861 H Uiso 0.14730 0.78230 0.15890 0.400(12) 0.1180 calc R
H862 H Uiso 0.14730 0.82040 0.09240 0.400(12) 0.1180 calc R
H871 H Uiso 0.32710 0.77610 0.09660 0.400(12) 0.1010 calc R
H872 H Uiso 0.34140 0.78240 0.16940 0.400(12) 0.1010 calc R
H721 H Uiso 0.39680 0.03570 0.02800 1.000 0.0800 calc R
H722 H Uiso 0.37190 -0.03690 -0.02150 1.000 0.0800 calc R
H731 H Uiso 0.29150 -0.04900 0.07330 1.000 0.1150 calc R
H732 H Uiso 0.21100 -0.08190 0.00860 1.000 0.1150 calc R
H741 H Uiso 0.07860 0.01250 0.01760 1.000 0.1710 calc R
H742 H Uiso 0.17390 0.05840 0.07160 1.000 0.1710 calc R
H751 H Uiso 0.10770 0.10860 -0.04420 1.000 0.1440 calc R
H752 H Uiso 0.21920 0.14410 0.00680 1.000 0.1440 calc R
H761 H Uiso 0.11590 0.72740 0.37780 1.000 0.1170 calc R
H762 H Uiso 0.10180 0.76810 0.31180 1.000 0.1170 calc R
H771 H Uiso 0.22080 0.82940 0.41240 1.000 0.1410 calc R
H772 H Uiso 0.23750 0.85380 0.34590 1.000 0.1410 calc R
H781 H Uiso 0.37940 0.74820 0.43230 1.000 0.1590 calc R
H782 H Uiso 0.42160 0.81080 0.38660 1.000 0.1590 calc R
H791 H Uiso 0.36040 0.72600 0.30390 1.000 0.1670 calc R
H792 H Uiso 0.39530 0.65800 0.35690 1.000 0.1670 calc R

loop_
_atom_type_symbol
_atom_type_description
_atom_type_scat_dispersion_real
_atom_type_scat_dispersion_imag
_atom_type_scat_source
Y Y -2.7962 3.5667 'International Tables Vol C Tables 4.2.6.8 and 6.1.1.4'
O O 0.0106 0.0060 'International Tables Vol C Tables 4.2.6.8 and 6.1.1.4'
N N 0.0061 0.0033 'International Tables Vol C Tables 4.2.6.8 and 6.1.1.4'
B B 0.0013 0.0007 'International Tables Vol C Tables 4.2.6.8 and 6.1.1.4'
H H 0.0000 0.0000 'International Tables Vol C Tables 4.2.6.8 and 6.1.1.4'
C C 0.0033 0.0016 'International Tables Vol C Tables 4.2.6.8 and 6.1.1.4'

loop_
_geom_angle_atom_site_label_1
_geom_angle_atom_site_label_2
_geom_angle_atom_site_label_3
_geom_angle
_geom_angle_site_symmetry_1
_geom_angle_site_symmetry_2
_geom_angle_site_symmetry_3
_geom_angle_publ_flag
O1 Y O2 157.72(7) . . . yes
O1 Y O3 95.25(7) . . . yes
O1 Y O4 83.47(7) . . . yes
O1 Y O5 79.02(7) . . . yes
O1 Y N1 73.13(8) . . . yes
O1 Y N2 126.81(8) . . . yes
O2 Y O3 83.24(7) . . . yes
O2 Y O4 93.46(7) . . . yes
O2 Y O5 78.73(7) . . . yes
O2 Y N1 127.11(8) . . . yes
O2 Y N2 73.11(8) . . . yes
O3 Y O4 168.12(8) . . . yes
O3 Y O5 83.86(7) . . . yes
O3 Y N1 74.80(7) . . . yes
O3 Y N2 113.49(7) . . . yes
O4 Y O5 84.30(7) . . . yes
O4 Y N1 115.81(8) . . . yes
O4 Y N2 76.12(8) . . . yes
O5 Y N1 142.80(8) . . . yes
O5 Y N2 144.32(8) . . . yes
N1 Y N2 72.86(8) . . . yes
Y O1 C1 145.21(18) . . . yes
Y O2 C22 145.79(18) . . . yes
Y O3 C36 126.48(18) . . . yes
Y O3 C39 125.75(18) . . . yes
C36 O3 C39 105.1(2) . . . yes
Y O4 C40 126.75(18) . . . yes
Y O4 C43 125.65(17) . . . yes
C40 O4 C43 104.6(2) . . . yes
Y O5 C44 125.51(17) . . . yes
Y O5 C47 125.22(19) . . . yes
C44 O5 C47 109.3(2) . . . yes
C80 O8 C83 89.4(10) . . . yes
C80A O8A C83A 111.1(11) . . . yes
C84 O9 C87 93.2(13) . . . yes
C84A O9A C87A 118.1(9) . . . yes
C72 O6 C75 104.4(4) . . . yes
Y N1 C16 115.3(2) . . . yes
C7 N1 C16 116.1(3) . . . yes
Y N1 C7 128.2(2) . . . yes
Y N2 C20 115.33(18) . . . yes
C20 N2 C21 115.7(3) . . . yes
Y N2 C21 128.7(2) . . . yes
C76 O7 C79 106.9(5) . . . yes
O1 C1 C2 122.4(3) . . . yes
O1 C1 C6 119.5(3) . . . yes
C2 C1 C6 118.1(3) . . . no
C3 C2 C8 120.8(3) . . . no
C1 C2 C3 117.7(3) . . . no
C1 C2 C8 121.4(3) . . . no
C2 C3 C4 125.4(3) . . . no
C3 C4 C5 116.2(3) . . . no
C5 C4 C12 123.5(3) . . . no
C3 C4 C12 120.3(3) . . . no
C4 C5 C6 121.7(3) . . . no
C5 C6 C7 115.6(3) . . . no
C1 C6 C5 120.8(3) . . . no
C1 C6 C7 123.6(3) . . . no
N1 C7 C6 128.5(3) . . . yes
C10 C8 C11 109.9(3) . . . no
C2 C8 C10 110.6(3) . . . no
C2 C8 C9 112.6(3) . . . no
C9 C8 C10 106.9(3) . . . no
C2 C8 C11 108.2(3) . . . no
C9 C8 C11 108.6(3) . . . no
C14 C12 C15 109.8(3) . . . no
C4 C12 C15 110.5(3) . . . no
C4 C12 C13 111.3(3) . . . no
C13 C12 C14 108.3(3) . . . no
C4 C12 C14 110.3(3) . . . no
C13 C12 C15 106.6(3) . . . no
N1 C16 C17 113.0(3) . . . yes
C18 C17 C19 110.4(3) . . . no
C16 C17 C18 108.4(3) . . . no
C16 C17 C19 111.1(3) . . . no
C18 C17 C20 110.1(3) . . . no
C16 C17 C20 109.4(3) . . . no
C19 C17 C20 107.5(3) . . . no
N2 C20 C17 112.0(3) . . . yes
N2 C21 C27 128.6(3) . . . yes
C23 C22 C27 118.3(3) . . . no
O2 C22 C27 119.4(3) . . . yes
O2 C22 C23 122.4(3) . . . yes
C24 C23 C28 120.9(3) . . . no
C22 C23 C24 117.8(3) . . . no
C22 C23 C28 121.3(3) . . . no
C23 C24 C25 125.1(3) . . . no
C26 C25 C32 123.8(3) . . . no
C24 C25 C32 119.8(3) . . . no
C24 C25 C26 116.4(3) . . . no
C25 C26 C27 122.0(3) . . . no
C22 C27 C26 120.5(3) . . . no
C21 C27 C22 123.2(3) . . . no
C21 C27 C26 116.3(3) . . . no
C23 C28 C30 110.8(3) . . . no
C23 C28 C29 112.2(3) . . . no
C23 C28 C31 108.8(3) . . . no
C29 C28 C31 107.6(3) . . . no
C30 C28 C31 110.9(3) . . . no
C29 C28 C30 106.6(3) . . . no
C25 C32 C35 112.0(3) . . . no
C25 C32 C34 108.9(3) . . . no
C33 C32 C35 107.5(3) . . . no
C33 C32 C34 108.8(3) . . . no
C34 C32 C35 108.7(3) . . . no
C25 C32 C33 110.9(3) . . . no
O3 C36 C37 105.9(3) . . . yes
C36 C37 C38 104.8(3) . . . no
C37 C38 C39 105.0(3) . . . no
O3 C39 C38 105.2(3) . . . yes
O4 C40 C41 105.8(3) . . . yes
C40 C41 C42 105.0(4) . . . no
C41 C42 C43 104.9(4) . . . no
O4 C43 C42 105.1(3) . . . yes
O5 C44 C45 105.8(3) . . . yes
C44 C45 C46 102.9(3) . . . no
C45 C46 C47 102.2(3) . . . no
O5 C47 C46 105.9(3) . . . yes
C2 C3 H31 117.20 . . . no
C4 C3 H31 117.39 . . . no
C6 C5 H51 119.19 . . . no
C4 C5 H51 119.14 . . . no
C6 C7 H71 115.71 . . . no
N1 C7 H71 115.80 . . . no
H92 C9 H93 109.46 . . . no
H91 C9 H93 109.45 . . . no
C8 C9 H92 109.48 . . . no
H91 C9 H92 109.54 . . . no
C8 C9 H93 109.47 . . . no
C8 C9 H91 109.42 . . . no
H101 C10 H102 109.51 . . . no
C8 C10 H103 109.47 . . . no
C8 C10 H101 109.45 . . . no
H102 C10 H103 109.46 . . . no
C8 C10 H102 109.47 . . . no
H101 C10 H103 109.47 . . . no
C8 C11 H111 109.47 . . . no
H112 C11 H113 109.54 . . . no
C8 C11 H112 109.47 . . . no
C8 C11 H113 109.50 . . . no
H111 C11 H112 109.40 . . . no
H111 C11 H113 109.46 . . . no
H131 C13 H132 109.48 . . . no
H131 C13 H133 109.34 . . . no
C12 C13 H132 109.58 . . . no
H132 C13 H133 109.38 . . . no
C12 C13 H133 109.51 . . . no
C12 C13 H131 109.54 . . . no
H142 C14 H143 109.50 . . . no
H141 C14 H143 109.57 . . . no
C12 C14 H142 109.47 . . . no
C12 C14 H143 109.43 . . . no
C12 C14 H141 109.39 . . . no
H141 C14 H142 109.47 . . . no
H152 C15 H153 109.58 . . . no
H151 C15 H152 109.46 . . . no
C12 C15 H152 109.52 . . . no
C12 C15 H153 109.48 . . . no
H151 C15 H153 109.39 . . . no
C12 C15 H151 109.39 . . . no
H161 C16 H162 107.68 . . . no
C17 C16 H162 109.03 . . . no
N1 C16 H161 109.00 . . . no
C17 C16 H161 109.04 . . . no
N1 C16 H162 108.97 . . . no
H181 C18 H182 109.50 . . . no
C17 C18 H182 109.47 . . . no
C17 C18 H183 109.49 . . . no
H181 C18 H183 109.36 . . . no
H182 C18 H183 109.54 . . . no
C17 C18 H181 109.46 . . . no
C17 C19 H193 109.37 . . . no
H191 C19 H193 109.51 . . . no
C17 C19 H191 109.42 . . . no
H192 C19 H193 109.56 . . . no
C17 C19 H192 109.45 . . . no
H191 C19 H192 109.52 . . . no
C17 C20 H202 109.14 . . . no
C17 C20 H201 109.22 . . . no
N2 C20 H202 109.28 . . . no
H201 C20 H202 107.92 . . . no
N2 C20 H201 109.21 . . . no
C27 C21 H211 115.73 . . . no
N2 C21 H211 115.64 . . . no
C23 C24 H241 117.48 . . . no
C25 C24 H241 117.42 . . . no
C27 C26 H261 118.97 . . . no
C25 C26 H261 119.02 . . . no
C28 C29 H293 109.46 . . . no
C28 C29 H291 109.52 . . . no
H292 C29 H293 109.48 . . . no
C28 C29 H292 109.47 . . . no
H291 C29 H292 109.48 . . . no
H291 C29 H293 109.41 . . . no
C28 C30 H302 109.53 . . . no
H301 C30 H303 109.38 . . . no
H302 C30 H303 109.55 . . . no
H301 C30 H302 109.42 . . . no
C28 C30 H301 109.45 . . . no
C28 C30 H303 109.50 . . . no
H311 C31 H312 109.51 . . . no
H311 C31 H313 109.42 . . . no
C28 C31 H311 109.45 . . . no
C28 C31 H313 109.52 . . . no
C28 C31 H312 109.51 . . . no
H312 C31 H313 109.42 . . . no
H332 C33 H333 109.47 . . . no
C32 C33 H331 109.46 . . . no
H331 C33 H333 109.46 . . . no
C32 C33 H333 109.43 . . . no
C32 C33 H332 109.50 . . . no
H331 C33 H332 109.50 . . . no
C32 C34 H343 109.44 . . . no
H341 C34 H343 109.43 . . . no
C32 C34 H342 109.44 . . . no
C32 C34 H341 109.49 . . . no
H341 C34 H342 109.54 . . . no
H342 C34 H343 109.48 . . . no
H352 C35 H353 109.44 . . . no
H351 C35 H352 109.47 . . . no
C32 C35 H352 109.50 . . . no
H351 C35 H353 109.36 . . . no
C32 C35 H353 109.47 . . . no
C32 C35 H351 109.58 . . . no
O3 C36 H362 110.55 . . . no
C37 C36 H361 110.54 . . . no
C37 C36 H362 110.59 . . . no
O3 C36 H361 110.53 . . . no
H361 C36 H362 108.71 . . . no
C38 C37 H371 110.83 . . . no
C36 C37 H372 110.71 . . . no
C36 C37 H371 110.78 . . . no
C38 C37 H372 110.75 . . . no
H371 C37 H372 108.94 . . . no
C39 C38 H381 110.79 . . . no
H381 C38 H382 108.84 . . . no
C37 C38 H381 110.69 . . . no
C37 C38 H382 110.78 . . . no
C39 C38 H382 110.74 . . . no
C38 C39 H392 110.69 . . . no
H391 C39 H392 108.78 . . . no
O3 C39 H391 110.70 . . . no
O3 C39 H392 110.65 . . . no
C38 C39 H391 110.77 . . . no
O4 C40 H402 110.60 . . . no
H401 C40 H402 108.70 . . . no
O4 C40 H401 110.61 . . . no
C41 C40 H401 110.54 . . . no
C41 C40 H402 110.58 . . . no
C40 C41 H411 110.71 . . . no
C42 C41 H412 110.78 . . . no
C40 C41 H412 110.77 . . . no
H411 C41 H412 108.84 . . . no
C42 C41 H411 110.69 . . . no
C43 C42 H421 110.80 . . . no
C41 C42 H422 110.72 . . . no
C43 C42 H422 110.85 . . . no
C41 C42 H421 110.72 . . . no
H421 C42 H422 108.82 . . . no
C42 C43 H432 110.72 . . . no
O4 C43 H432 110.80 . . . no
H431 C43 H432 108.73 . . . no
C42 C43 H431 110.72 . . . no
O4 C43 H431 110.78 . . . no
O5 C44 H441 110.54 . . . no
H441 C44 H442 108.69 . . . no
C45 C44 H442 110.60 . . . no
O5 C44 H442 110.60 . . . no
C45 C44 H441 110.60 . . . no
C46 C45 H451 111.15 . . . no
H451 C45 H452 109.12 . . . no
C44 C45 H451 111.21 . . . no
C44 C45 H452 111.21 . . . no
C46 C45 H452 111.16 . . . no
C47 C46 H461 111.32 . . . no
C47 C46 H462 111.32 . . . no
H461 C46 H462 109.21 . . . no
C45 C46 H461 111.29 . . . no
C45 C46 H462 111.39 . . . no
C46 C47 H471 110.59 . . . no
O5 C47 H472 110.49 . . . no
H471 C47 H472 108.78 . . . no
O5 C47 H471 110.48 . . . no
C46 C47 H472 110.55 . . . no
C53 C48 B 120.4(3) . . . yes
C49 C48 B 124.8(3) . . . yes
C49 C48 C53 114.9(3) . . . no
C48 C49 C50 123.0(3) . . . no
C49 C50 C51 119.8(3) . . . no
C50 C51 C52 119.3(3) . . . no
C51 C52 C53 119.7(3) . . . no
C48 C53 C52 123.4(3) . . . no
C59 C54 B 119.8(3) . . . yes
C55 C54 B 125.1(3) . . . yes
C55 C54 C59 115.1(3) . . . no
C54 C55 C56 122.3(3) . . . no
C55 C56 C57 120.7(3) . . . no
C56 C57 C58 119.0(3) . . . no
C57 C58 C59 120.2(3) . . . no
C54 C59 C58 122.8(3) . . . no
C65 C60 B 125.2(3) . . . yes
C61 C60 C65 115.0(3) . . . no
C61 C60 B 119.8(3) . . . yes
C60 C61 C62 123.2(3) . . . no
C61 C62 C63 120.0(3) . . . no
C62 C63 C64 118.9(3) . . . no
C63 C64 C65 120.3(4) . . . no
C60 C65 C64 122.6(3) . . . no
C71 C66 B 120.9(3) . . . yes
C67 C66 B 124.4(3) . . . yes
C67 C66 C71 114.6(3) . . . no
C66 C67 C68 122.5(3) . . . no
C67 C68 C69 120.5(3) . . . no
C68 C69 C70 119.0(3) . . . no
C69 C70 C71 119.8(3) . . . no
C66 C71 C70 123.7(3) . . . no
C50 C49 H491 118.45 . . . no
C48 C49 H491 118.55 . . . no
C51 C50 H501 120.20 . . . no
C49 C50 H501 120.04 . . . no
C52 C51 H511 120.34 . . . no
C50 C51 H511 120.37 . . . no
C53 C52 H521 120.08 . . . no
C51 C52 H521 120.25 . . . no
C52 C53 H531 118.32 . . . no
C48 C53 H531 118.31 . . . no
C56 C55 H551 118.87 . . . no
C54 C55 H551 118.85 . . . no
C57 C56 H561 119.66 . . . no
C55 C56 H561 119.64 . . . no
C56 C57 H571 120.45 . . . no
C58 C57 H571 120.55 . . . no
C59 C58 H581 119.83 . . . no
C57 C58 H581 120.01 . . . no
C54 C59 H591 118.60 . . . no
C58 C59 H591 118.62 . . . no
C60 C61 H611 118.40 . . . no
C62 C61 H611 118.37 . . . no
C61 C62 H621 119.99 . . . no
C63 C62 H621 119.99 . . . no
C62 C63 H631 120.54 . . . no
C64 C63 H631 120.52 . . . no
C63 C64 H641 119.83 . . . no
C65 C64 H641 119.88 . . . no
C60 C65 H651 118.72 . . . no
C64 C65 H651 118.72 . . . no
C68 C67 H671 118.75 . . . no
C66 C67 H671 118.79 . . . no
C69 C68 H681 119.69 . . . no
C67 C68 H681 119.81 . . . no
C70 C69 H691 120.56 . . . no
C68 C69 H691 120.43 . . . no
C71 C70 H701 120.10 . . . no
C69 C70 H701 120.14 . . . no
C70 C71 H711 118.14 . . . no
C66 C71 H711 118.21 . . . no
O8 C80 C81 111.0(10) . . . yes
O8A C80A C81A 117.2(14) . . . yes
C80 C81 C82 114.3(12) . . . no
C80A C81A C82A 101.5(14) . . . no
C81 C82 C83 99.0(14) . . . no
C81A C82A C83A 97.8(11) . . . no
O8 C83 C82 112.9(15) . . . yes
O8A C83A C82A 102.4(9) . . . yes
H801 C80 H802 107.99 . . . no
C81 C80 H802 109.45 . . . no
O8 C80 H801 109.53 . . . no
O8 C80 H802 109.35 . . . no
C81 C80 H801 109.52 . . . no
C81A C80A H804 108.00 . . . no
C81A C80A H803 108.06 . . . no
O8A C80A H804 108.00 . . . no
H803 C80A H804 107.20 . . . no
O8A C80A H803 108.02 . . . no
C82 C81 H812 108.78 . . . no
C82 C81 H811 108.57 . . . no
C80 C81 H811 108.60 . . . no
H811 C81 H812 107.66 . . . no
C80 C81 H812 108.78 . . . no
C82A C81A H814 111.47 . . . no
H813 C81A H814 109.34 . . . no
C82A C81A H813 111.48 . . . no
C80A C81A H813 111.47 . . . no
C80A C81A H814 111.48 . . . no
C83 C82 H821 112.02 . . . no
C81 C82 H822 112.02 . . . no
C81 C82 H821 111.78 . . . no
C83 C82 H822 112.06 . . . no
H821 C82 H822 109.66 . . . no
C83A C82A H823 112.29 . . . no
C81A C82A H823 112.18 . . . no
C83A C82A H824 112.23 . . . no
C81A C82A H824 112.17 . . . no
H823 C82A H824 109.81 . . . no
C82 C83 H831 109.02 . . . no
O8 C83 H831 108.97 . . . no
O8 C83 H832 109.01 . . . no
H831 C83 H832 107.85 . . . no
C82 C83 H832 108.99 . . . no
H833 C83A H834 109.21 . . . no
C82A C83A H833 111.34 . . . no
C82A C83A H834 111.30 . . . no
O8A C83A H833 111.20 . . . no
O8A C83A H834 111.26 . . . no
O9 C84 C85 91(3) . . . yes
O9A C84A C85A 107.2(10) . . . yes
C84 C85 C86 117(4) . . . no
C84A C85A C86A 106.8(9) . . . no
C85 C86 C87 96(3) . . . no
C85A C86A C87A 98.9(9) . . . no
O9 C87 C86 105.6(14) . . . yes
O9A C87A C86A 107.0(8) . . . yes
C85 C84 H841 113.37 . . . no
C85 C84 H842 113.56 . . . no
H841 C84 H842 111.01 . . . no
O9 C84 H841 113.41 . . . no
O9 C84 H842 113.51 . . . no
O9A C84A H844 110.29 . . . no
O9A C84A H843 110.21 . . . no
C85A C84A H844 110.31 . . . no
H843 C84A H844 108.51 . . . no
C85A C84A H843 110.30 . . . no
C84 C85 H851 107.93 . . . no
H851 C85 H852 107.46 . . . no
C84 C85 H852 107.66 . . . no
C86 C85 H851 108.10 . . . no
C86 C85 H852 107.91 . . . no
C86A C85A H854 110.33 . . . no
C86A C85A H853 110.40 . . . no
H853 C85A H854 108.64 . . . no
C84A C85A H853 110.33 . . . no
C84A C85A H854 110.40 . . . no
C85 C86 H861 112.84 . . . no
C87 C86 H862 112.52 . . . no
H861 C86 H862 110.11 . . . no
C85 C86 H862 112.45 . . . no
C87 C86 H861 112.61 . . . no
C85A C86A H864 111.83 . . . no
H863 C86A H864 109.72 . . . no
C87A C86A H863 112.06 . . . no
C85A C86A H863 112.07 . . . no
C87A C86A H864 111.99 . . . no
C86 C87 H872 110.57 . . . no
C86 C87 H871 110.65 . . . no
H871 C87 H872 108.80 . . . no
O9 C87 H872 110.55 . . . no
O9 C87 H871 110.70 . . . no
O9A C87A H874 110.28 . . . no
C86A C87A H874 110.31 . . . no
O9A C87A H873 110.35 . . . no
H873 C87A H874 108.61 . . . no
C86A C87A H873 110.33 . . . no
O6 C72 C73 105.4(4) . . . yes
C72 C73 C74 102.4(5) . . . no
C73 C74 C75 104.9(5) . . . no
O6 C75 C74 107.6(5) . . . yes
O6 C72 H721 110.67 . . . no
C73 C72 H722 110.60 . . . no
O6 C72 H722 110.71 . . . no
C73 C72 H721 110.75 . . . no
H721 C72 H722 108.72 . . . no
C74 C73 H732 111.30 . . . no
H731 C73 H732 109.19 . . . no
C74 C73 H731 111.19 . . . no
C72 C73 H732 111.35 . . . no
C72 C73 H731 111.27 . . . no
C73 C74 H742 110.87 . . . no
C75 C74 H741 110.70 . . . no
C73 C74 H741 110.75 . . . no
C75 C74 H742 110.79 . . . no
H741 C74 H742 108.87 . . . no
O6 C75 H752 110.22 . . . no
O6 C75 H751 110.22 . . . no
H751 C75 H752 108.49 . . . no
C74 C75 H751 110.18 . . . no
C74 C75 H752 110.11 . . . no
O7 C76 C77 111.5(5) . . . yes
C76 C77 C78 106.3(6) . . . no
C77 C78 C79 100.7(7) . . . no
O7 C79 C78 104.4(6) . . . yes
C77 C76 H761 109.22 . . . no
O7 C76 H761 109.40 . . . no
O7 C76 H762 109.47 . . . no
H761 C76 H762 107.95 . . . no
C77 C76 H762 109.29 . . . no
C76 C77 H771 110.51 . . . no
C76 C77 H772 110.51 . . . no
C78 C77 H772 110.47 . . . no
H771 C77 H772 108.60 . . . no
C78 C77 H771 110.48 . . . no
H781 C78 H782 109.34 . . . no
C79 C78 H782 111.68 . . . no
C79 C78 H781 111.66 . . . no
C77 C78 H781 111.65 . . . no
C77 C78 H782 111.66 . . . no
O7 C79 H792 110.91 . . . no
C78 C79 H791 110.83 . . . no
C78 C79 H792 110.82 . . . no
H791 C79 H792 108.95 . . . no
O7 C79 H791 110.90 . . . no
C48 B C54 110.3(3) . . . yes
C48 B C60 111.4(2) . . . yes
C48 B C66 105.7(2) . . . yes
C54 B C60 107.3(2) . . . yes
C54 B C66 111.8(2) . . . yes
C60 B C66 110.5(3) . . . yes

loop_
_geom_bond_atom_site_label_1
_geom_bond_atom_site_label_2
_geom_bond_distance
_geom_bond_site_symmetry_1
_geom_bond_site_symmetry_2
_geom_bond_publ_flag
Y O1 2.1884(18) . . yes
Y O2 2.187(2) . . yes
Y O3 2.366(2) . . yes
Y O4 2.3627(19) . . yes
Y O5 2.426(2) . . yes
Y N1 2.466(2) . . yes
Y N2 2.461(2) . . yes
O1 C1 1.318(3) . . yes
O2 C22 1.319(3) . . yes
O3 C36 1.449(4) . . yes
O3 C39 1.459(4) . . yes
O4 C40 1.448(4) . . yes
O4 C43 1.461(4) . . yes
O5 C44 1.453(4) . . yes
O5 C47 1.458(5) . . yes
O8 C80 1.579(16) . . yes
O8 C83 1.63(2) . . yes
O8A C83A 1.464(15) . . yes
O8A C80A 1.145(17) . . yes
O9 C84 1.57(3) . . yes
O9 C87 1.396(18) . . yes
O9A C87A 1.328(14) . . yes
O9A C84A 1.363(13) . . yes
O6 C72 1.422(6) . . yes
O6 C75 1.403(8) . . yes
N1 C16 1.470(4) . . yes
N1 C7 1.295(4) . . yes
N2 C20 1.476(4) . . yes
N2 C21 1.291(4) . . yes
O7 C76 1.351(7) . . yes
O7 C79 1.451(10) . . yes
C1 C2 1.429(4) . . no
C1 C6 1.417(4) . . no
C2 C8 1.541(5) . . no
C2 C3 1.384(4) . . no
C3 C4 1.401(5) . . no
C4 C5 1.380(4) . . no
C4 C12 1.525(5) . . no
C5 C6 1.414(5) . . no
C6 C7 1.438(4) . . no
C8 C11 1.534(5) . . no
C8 C10 1.535(5) . . no
C8 C9 1.525(5) . . no
C12 C15 1.521(6) . . no
C12 C13 1.551(6) . . no
C12 C14 1.501(5) . . no
C16 C17 1.528(5) . . no
C17 C19 1.534(5) . . no
C17 C20 1.548(5) . . no
C17 C18 1.538(5) . . no
C21 C27 1.449(4) . . no
C22 C23 1.430(4) . . no
C22 C27 1.419(4) . . no
C23 C28 1.532(5) . . no
C23 C24 1.382(5) . . no
C24 C25 1.404(5) . . no
C25 C32 1.534(5) . . no
C25 C26 1.376(4) . . no
C26 C27 1.408(5) . . no
C28 C31 1.527(5) . . no
C28 C29 1.545(5) . . no
C28 C30 1.530(5) . . no
C32 C34 1.542(5) . . no
C32 C35 1.520(6) . . no
C32 C33 1.524(6) . . no
C36 C37 1.510(6) . . no
C37 C38 1.531(6) . . no
C38 C39 1.513(5) . . no
C40 C41 1.502(6) . . no
C41 C42 1.522(6) . . no
C42 C43 1.518(6) . . no
C44 C45 1.513(5) . . no
C45 C46 1.527(5) . . no
C46 C47 1.506(5) . . no
C3 H31 0.9501 . . no
C5 H51 0.9502 . . no
C7 H71 0.9492 . . no
C9 H92 0.9787 . . no
C9 H91 0.9799 . . no
C9 H93 0.9803 . . no
C10 H102 0.9804 . . no
C10 H101 0.9809 . . no
C10 H103 0.9800 . . no
C11 H113 0.9797 . . no
C11 H112 0.9798 . . no
C11 H111 0.9798 . . no
C13 H133 0.9812 . . no
C13 H132 0.9798 . . no
C13 H131 0.9800 . . no
C14 H141 0.9802 . . no
C14 H143 0.9794 . . no
C14 H142 0.9804 . . no
C15 H152 0.9788 . . no
C15 H151 0.9819 . . no
C15 H153 0.9800 . . no
C16 H162 0.9902 . . no
C16 H161 0.9908 . . no
C18 H183 0.9808 . . no
C18 H182 0.9797 . . no
C18 H181 0.9802 . . no
C19 H192 0.9801 . . no
C19 H193 0.9789 . . no
C19 H191 0.9801 . . no
C20 H201 0.9904 . . no
C20 H202 0.9898 . . no
C21 H211 0.9499 . . no
C24 H241 0.9495 . . no
C26 H261 0.9496 . . no
C29 H292 0.9797 . . no
C29 H291 0.9790 . . no
C29 H293 0.9807 . . no
C30 H301 0.9813 . . no
C30 H302 0.9793 . . no
C30 H303 0.9799 . . no
C31 H313 0.9789 . . no
C31 H311 0.9799 . . no
C31 H312 0.9801 . . no
C33 H333 0.9802 . . no
C33 H332 0.9790 . . no
C33 H331 0.9797 . . no
C34 H343 0.9800 . . no
C34 H341 0.9799 . . no
C34 H342 0.9790 . . no
C35 H352 0.9796 . . no
C35 H353 0.9819 . . no
C35 H351 0.9792 . . no
C36 H362 0.9889 . . no
C36 H361 0.9904 . . no
C37 H371 0.9897 . . no
C37 H372 0.9886 . . no
C38 H382 0.9902 . . no
C38 H381 0.9898 . . no
C39 H392 0.9912 . . no
C39 H391 0.9898 . . no
C40 H402 0.9894 . . no
C40 H401 0.9901 . . no
C41 H412 0.9893 . . no
C41 H411 0.9899 . . no
C42 H422 0.9896 . . no
C42 H421 0.9899 . . no
C43 H432 0.9898 . . no
C43 H431 0.9904 . . no
C44 H442 0.9900 . . no
C44 H441 0.9906 . . no
C45 H451 0.9893 . . no
C45 H452 0.9904 . . no
C46 H461 0.9898 . . no
C46 H462 0.9903 . . no
C47 H472 0.9901 . . no
C47 H471 0.9900 . . no
C48 C49 1.393(5) . . no
C48 B 1.658(4) . . yes
C48 C53 1.404(5) . . no
C49 C50 1.398(4) . . no
C50 C51 1.384(5) . . no
C51 C52 1.383(5) . . no
C52 C53 1.386(5) . . no
C54 C55 1.401(5) . . no
C54 B 1.647(5) . . yes
C54 C59 1.404(4) . . no
C55 C56 1.393(5) . . no
C56 C57 1.374(5) . . no
C57 C58 1.377(5) . . no
C58 C59 1.391(5) . . no
C60 C65 1.390(5) . . no
C60 C61 1.397(5) . . no
C60 B 1.643(5) . . yes
C61 C62 1.388(5) . . no
C62 C63 1.382(6) . . no
C63 C64 1.367(5) . . no
C64 C65 1.408(5) . . no
C66 C71 1.399(5) . . no
C66 B 1.645(4) . . yes
C66 C67 1.406(5) . . no
C67 C68 1.394(4) . . no
C68 C69 1.378(5) . . no
C69 C70 1.383(5) . . no
C70 C71 1.386(5) . . no
C49 H491 0.9498 . . no
C50 H501 0.9498 . . no
C51 H511 0.9510 . . no
C52 H521 0.9495 . . no
C53 H531 0.9496 . . no
C55 H551 0.9513 . . no
C56 H561 0.9498 . . no
C57 H571 0.9501 . . no
C58 H581 0.9495 . . no
C59 H591 0.9500 . . no
C61 H611 0.9500 . . no
C62 H621 0.9485 . . no
C63 H631 0.9501 . . no
C64 H641 0.9495 . . no
C65 H651 0.9485 . . no
C67 H671 0.9511 . . no
C68 H681 0.9499 . . no
C69 H691 0.9501 . . no
C70 H701 0.9504 . . no
C71 H711 0.9499 . . no
C80 C81 1.463(16) . . no
C80A C81A 1.34(2) . . no
C81 C82 1.38(2) . . no
C81A C82A 1.64(2) . . no
C82 C83 1.61(3) . . no
C82A C83A 1.439(17) . . no
C80 H802 0.9903 . . no
C80 H801 0.9891 . . no
C80A H803 0.9900 . . no
C80A H804 0.9911 . . no
C81 H811 0.9908 . . no
C81 H812 0.9894 . . no
C81A H813 0.9902 . . no
C81A H814 0.9903 . . no
C82 H821 0.9909 . . no
C82 H822 0.9898 . . no
C82A H824 0.9907 . . no
C82A H823 0.9896 . . no
C83 H832 0.9887 . . no
C83 H831 0.9896 . . no
C83A H834 0.9900 . . no
C83A H833 0.9895 . . no
C84 C85 1.22(5) . . no
C84A C85A 1.433(18) . . no
C85 C86 0.97(5) . . no
C85A C86A 1.624(17) . . no
C86 C87 1.42(3) . . no
C86A C87A 1.586(16) . . no
C84 H842 0.9891 . . no
C84 H841 0.9903 . . no
C84A H843 0.9900 . . no
C84A H844 0.9899 . . no
C85 H851 0.9877 . . no
C85 H852 0.9896 . . no
C85A H853 0.9901 . . no
C85A H854 0.9893 . . no
C86 H861 0.9907 . . no
C86 H862 0.9902 . . no
C86A H863 0.9891 . . no
C86A H864 0.9912 . . no
C87 H871 0.9892 . . no
C87 H872 0.9909 . . no
C87A H873 0.9891 . . no
C87A H874 0.9908 . . no
C72 C73 1.486(7) . . no
C73 C74 1.502(11) . . no
C74 C75 1.488(11) . . no
C72 H721 0.9893 . . no
C72 H722 0.9898 . . no
C73 H732 0.9895 . . no
C73 H731 0.9895 . . no
C74 H741 0.9901 . . no
C74 H742 0.9883 . . no
C75 H752 0.9896 . . no
C75 H751 0.9895 . . no
C76 C77 1.413(9) . . no
C77 C78 1.458(11) . . no
C78 C79 1.522(13) . . no
C76 H761 0.9907 . . no
C76 H762 0.9887 . . no
C77 H771 0.9914 . . no
C77 H772 0.9898 . . no
C78 H781 0.9894 . . no
C78 H782 0.9902 . . no
C79 H791 0.9894 . . no
C79 H792 0.9895 . . no
